data_4120049
loop_
_publ_author_name
'N.N. Bhuvan Kumar'
'Olga A. Mukhina'
'Andrei G. Kutateladze'

_publ_contact_author_address
;Department of Chemistry and Biochemistry
University of Denver
FW Olin Hall, 202
2190 E. Iliff Ave
Denver, CO 80208
;
_publ_contact_author_email akutatel.edu
_publ_contact_author_fax 303-871-2254
_publ_contact_author_name 'Andrei Kutateladze'
_publ_contact_author_phone 303-871-2995
_publ_section_title
;
 Photoassisted Synthesis of Enantiopure Alkaloid Mimics Possessing
 Unprecedented Polyheterocyclic Cores
;
_journal_name_full 'Journal of the American Chemical Society'
_journal_page_first 9608
_journal_page_last 9611
_journal_paper_doi 10.1021/ja4042109
_journal_volume 135
_journal_year 2013
_chemical_formula_moiety 'C28 H27 N3 O4 S'
_chemical_formula_sum 'C28 H27 N3 O4 S'
_chemical_formula_weight 501.59
_chemical_name_systematic
;
3S,7R,8R,11R-8-Hydroxy-3-benzyl-8-methyl-5-(4-methylbenzenesulfonylimino)-
9,10-benzo-2-oxo-1,4 diazatricyclo[5.3.1.0^4,11^]undec-9-ene 
;
_space_group_IT_number 2
_symmetry_cell_setting triclinic
_symmetry_space_group_name_Hall '-P 1'
_symmetry_space_group_name_H-M 'P -1'
_atom_sites_solution_hydrogens geom
_atom_sites_solution_primary direct
_atom_sites_solution_secondary difmap
_audit_creation_method SHELXL-97
_cell_angle_alpha 79.792(2)
_cell_angle_beta 72.436(2)
_cell_angle_gamma 83.902(2)
_cell_formula_units_Z 2
_cell_length_a 9.7870(4)
_cell_length_b 11.8447(4)
_cell_length_c 12.9653(5)
_cell_measurement_reflns_used 9541
_cell_measurement_temperature 296(2)
_cell_measurement_theta_max 26.32
_cell_measurement_theta_min 2.22
_cell_volume 1408.01(9)
_computing_cell_refinement 'Bruker SAINT'
_computing_data_collection 'Bruker APEX2'
_computing_data_reduction 'Bruker SAINT'
_computing_molecular_graphics 'Bruker SHELXTL'
_computing_publication_material 'Bruker SHELXTL'
_computing_structure_refinement 'SHELXL-97 (Sheldrick, 2008)'
_computing_structure_solution 'SHELXS-97 (Sheldrick, 2008)'
_diffrn_ambient_temperature 296(2)
_diffrn_detector_area_resol_mean 8.33
_diffrn_measured_fraction_theta_full 0.999
_diffrn_measured_fraction_theta_max 0.999
_diffrn_measurement_device_type 'Bruker D8 APEX II Diffractometer'
_diffrn_measurement_method '\f and \w scans'
_diffrn_radiation_monochromator graphite
_diffrn_radiation_source 'fine-focus sealed tube'
_diffrn_radiation_type MoK\a
_diffrn_radiation_wavelength 0.71073
_diffrn_reflns_av_R_equivalents 0.0238
_diffrn_reflns_av_sigmaI/netI 0.0080
_diffrn_reflns_limit_h_max 11
_diffrn_reflns_limit_h_min -11
_diffrn_reflns_limit_k_max 14
_diffrn_reflns_limit_k_min -14
_diffrn_reflns_limit_l_max 15
_diffrn_reflns_limit_l_min -15
_diffrn_reflns_number 78905
_diffrn_reflns_theta_full 25.68
_diffrn_reflns_theta_max 25.68
_diffrn_reflns_theta_min 1.67
_exptl_absorpt_coefficient_mu 0.151
_exptl_absorpt_correction_T_max 0.9676
_exptl_absorpt_correction_T_min 0.8929
_exptl_absorpt_correction_type multi-scan
_exptl_crystal_colour colourless
_exptl_crystal_density_diffrn 1.183
_exptl_crystal_description diamond
_exptl_crystal_F_000 528
_exptl_crystal_size_max 0.77
_exptl_crystal_size_mid 0.43
_exptl_crystal_size_min 0.22
_platon_squeeze_details
;
;
_refine_diff_density_max 0.288
_refine_diff_density_min -0.362
_refine_diff_density_rms 0.032
_refine_ls_extinction_method none
_refine_ls_goodness_of_fit_ref 0.939
_refine_ls_matrix_type full
_refine_ls_number_parameters 328
_refine_ls_number_reflns 5350
_refine_ls_number_restraints 0
_refine_ls_restrained_S_all 0.939
_refine_ls_R_factor_all 0.0404
_refine_ls_R_factor_gt 0.0376
_refine_ls_shift/su_max 0.001
_refine_ls_shift/su_mean 0.000
_refine_ls_structure_factor_coef Fsqd
_refine_ls_weighting_details 'calc w=1/[\s^2^(Fo^2^)+(0.0359P)^2^+0.6307P] where P=(Fo^2^+2Fc^2^)/3'
_refine_ls_weighting_scheme calc
_refine_ls_wR_factor_gt 0.0883
_refine_ls_wR_factor_ref 0.0899
_reflns_number_gt 4872
_reflns_number_total 5350
_reflns_threshold_expression >2sigma(I)
_cod_data_source_file ja4042109_si_002_08.cif
_cod_data_source_block 13h
_cod_original_sg_symbol_H-M 'P -1 '
_cod_database_code 4120049

loop_
_symmetry_equiv_pos_as_xyz
'x, y, z'
'-x, -y, -z'

loop_
_atom_site_label
_atom_site_type_symbol
_atom_site_fract_x
_atom_site_fract_y
_atom_site_fract_z
_atom_site_U_iso_or_equiv
_atom_site_adp_type
_atom_site_occupancy
_atom_site_symmetry_multiplicity
_atom_site_calc_flag
_atom_site_refinement_flags
S1 S 0.74029(4) -0.11834(3) 0.51855(3) 0.04627(11) Uani 1 1 d .
C101 C 0.9126(2) 0.45231(15) 0.16812(16) 0.0707(5) Uani 1 1 d .
H101 H 0.8752 0.4569 0.1094 0.085 Uiso 1 1 calc R
O2 O 1.03666(10) -0.10485(9) 0.16327(8) 0.0475(2) Uani 1 1 d .
H2 H 1.0390 -0.1371 0.1117 0.071 Uiso 1 1 calc R
O3 O 0.63343(13) -0.07392(10) 0.60671(8) 0.0627(3) Uani 1 1 d .
O4 O 0.86335(13) -0.17974(11) 0.54356(9) 0.0637(3) Uani 1 1 d .
N1 N 0.93888(12) 0.10452(9) 0.28799(9) 0.0369(2) Uani 1 1 d .
O5 O 0.90119(12) 0.21027(9) 0.02782(8) 0.0519(3) Uani 1 1 d .
C100 C 1.23135(18) 0.16815(16) -0.07822(13) 0.0585(4) Uani 1 1 d .
H3 H 1.1916 0.2423 -0.0910 0.070 Uiso 1 1 calc R
C1 C 0.4493(4) -0.4378(2) 0.3451(2) 0.1109(10) Uani 1 1 d .
H1A H 0.3477 -0.4328 0.3797 0.166 Uiso 1 1 calc R
H1B H 0.4863 -0.5153 0.3606 0.166 Uiso 1 1 calc R
H1C H 0.4679 -0.4161 0.2674 0.166 Uiso 1 1 calc R
C2 C 0.5220(2) -0.35780(15) 0.38850(15) 0.0679(5) Uani 1 1 d .
C3 C 0.6649(3) -0.37617(17) 0.38411(18) 0.0805(6) Uani 1 1 d .
H3A H 0.7169 -0.4392 0.3547 0.097 Uiso 1 1 calc R
C4 C 0.7327(2) -0.30356(16) 0.42217(16) 0.0663(5) Uani 1 1 d .
H4 H 0.8294 -0.3173 0.4182 0.080 Uiso 1 1 calc R
C5 C 0.65619(16) -0.21026(12) 0.46612(11) 0.0428(3) Uani 1 1 d .
N11 N 0.78126(13) -0.01019(10) 0.42030(9) 0.0439(3) Uani 1 1 d .
C7 C 0.91300(15) 0.00829(11) 0.36205(10) 0.0369(3) Uani 1 1 d .
C8 C 0.84240(15) 0.16365(12) 0.22650(11) 0.0407(3) Uani 1 1 d .
H8 H 0.7671 0.1122 0.2331 0.049 Uiso 1 1 calc R
C9 C 0.77130(17) 0.27800(13) 0.26046(13) 0.0503(4) Uani 1 1 d .
H9A H 0.7128 0.3106 0.2128 0.060 Uiso 1 1 calc R
H9B H 0.7077 0.2632 0.3344 0.060 Uiso 1 1 calc R
C10 C 0.87419(17) 0.36513(12) 0.25660(13) 0.0494(4) Uani 1 1 d .
C11 C 1.0073(3) 0.53314(18) 0.1670(2) 0.0958(8) Uani 1 1 d .
H11 H 1.0322 0.5921 0.1081 0.115 Uiso 1 1 calc R
C12 C 1.0633(3) 0.5253(2) 0.2530(3) 0.1044(8) Uani 1 1 d .
H12 H 1.1261 0.5792 0.2524 0.125 Uiso 1 1 calc R
C13 C 1.0279(3) 0.43923(19) 0.3394(2) 0.0906(7) Uani 1 1 d .
H13 H 1.0674 0.4340 0.3970 0.109 Uiso 1 1 calc R
C14 C 0.9340(2) 0.36009(15) 0.34145(16) 0.0635(5) Uani 1 1 d .
H14 H 0.9101 0.3019 0.4011 0.076 Uiso 1 1 calc R
C15 C 0.94132(16) 0.17609(11) 0.10923(11) 0.0410(3) Uani 1 1 d .
N10 N 1.07690(13) 0.14178(10) 0.11139(9) 0.0422(3) Uani 1 1 d .
C17 C 1.18798(15) 0.10151(13) 0.02406(11) 0.0445(3) Uani 1 1 d .
C18 C 1.24660(15) -0.00886(13) 0.04617(11) 0.0435(3) Uani 1 1 d .
C19 C 1.35446(17) -0.05102(16) -0.03790(13) 0.0555(4) Uani 1 1 d .
H19 H 1.3983 -0.1236 -0.0248 0.067 Uiso 1 1 calc R
C20 C 1.39702(18) 0.01425(19) -0.14096(14) 0.0655(5) Uani 1 1 d .
H20 H 1.4681 -0.0153 -0.1968 0.079 Uiso 1 1 calc R
C21 C 1.3353(2) 0.1216(2) -0.16105(13) 0.0678(5) Uani 1 1 d .
H21 H 1.3632 0.1640 -0.2309 0.081 Uiso 1 1 calc R
C22 C 1.17996(15) -0.08074(12) 0.15730(11) 0.0407(3) Uani 1 1 d .
C23 C 1.15952(14) -0.00813(12) 0.24913(10) 0.0390(3) Uani 1 1 d .
H23 H 1.2526 0.0003 0.2598 0.047 Uiso 1 1 calc R
C24 C 1.05439(15) -0.05853(12) 0.35867(11) 0.0415(3) Uani 1 1 d .
H24A H 1.0452 -0.1398 0.3612 0.050 Uiso 1 1 calc R
H24B H 1.0871 -0.0485 0.4199 0.050 Uiso 1 1 calc R
C25 C 1.08855(14) 0.11014(12) 0.22285(10) 0.0386(3) Uani 1 1 d .
H53 H 1.1346 0.1697 0.2420 0.046 Uiso 1 1 calc R
C26 C 1.26670(18) -0.19155(14) 0.17846(14) 0.0566(4) Uani 1 1 d .
H26A H 1.2692 -0.2397 0.1256 0.085 Uiso 1 1 calc R
H26B H 1.2231 -0.2306 0.2508 0.085 Uiso 1 1 calc R
H26C H 1.3628 -0.1745 0.1724 0.085 Uiso 1 1 calc R
C27 C 0.51386(16) -0.18898(14) 0.47073(12) 0.0504(4) Uani 1 1 d .
H27 H 0.4624 -0.1255 0.4997 0.060 Uiso 1 1 calc R
C28 C 0.44795(19) -0.26312(16) 0.43173(13) 0.0614(4) Uani 1 1 d .
H28 H 0.3516 -0.2487 0.4348 0.074 Uiso 1 1 calc R

loop_
_atom_site_aniso_label
_atom_site_aniso_U_11
_atom_site_aniso_U_22
_atom_site_aniso_U_33
_atom_site_aniso_U_23
_atom_site_aniso_U_13
_atom_site_aniso_U_12
S1 0.0523(2) 0.0516(2) 0.03287(18) -0.00014(15) -0.01035(15) -0.01013(16)
C101 0.0917(14) 0.0489(10) 0.0600(11) -0.0018(8) -0.0114(10) 0.0039(9)
O2 0.0451(6) 0.0623(7) 0.0387(5) -0.0154(5) -0.0082(4) -0.0179(5)
O3 0.0776(8) 0.0703(8) 0.0348(5) -0.0140(5) -0.0001(5) -0.0182(6)
O4 0.0630(7) 0.0711(8) 0.0553(7) 0.0171(6) -0.0270(6) -0.0120(6)
N1 0.0425(6) 0.0364(6) 0.0326(5) -0.0057(4) -0.0106(5) -0.0054(5)
O5 0.0686(7) 0.0526(6) 0.0393(5) -0.0053(4) -0.0240(5) -0.0017(5)
C100 0.0583(10) 0.0722(11) 0.0410(8) 0.0024(7) -0.0095(7) -0.0182(8)
C1 0.181(3) 0.0771(15) 0.1050(19) -0.0071(13) -0.077(2) -0.0430(17)
C2 0.1063(16) 0.0505(10) 0.0536(10) -0.0007(8) -0.0315(10) -0.0213(10)
C3 0.1151(18) 0.0526(11) 0.0845(14) -0.0283(10) -0.0421(13) 0.0177(11)
C4 0.0704(12) 0.0603(11) 0.0726(12) -0.0227(9) -0.0264(9) 0.0158(9)
C5 0.0495(8) 0.0403(7) 0.0333(7) -0.0012(6) -0.0061(6) -0.0039(6)
N11 0.0455(7) 0.0464(7) 0.0370(6) -0.0012(5) -0.0096(5) -0.0055(5)
C7 0.0474(8) 0.0383(7) 0.0287(6) -0.0094(5) -0.0133(6) -0.0049(6)
C8 0.0454(8) 0.0406(7) 0.0381(7) -0.0031(6) -0.0150(6) -0.0069(6)
C9 0.0497(9) 0.0520(9) 0.0457(8) -0.0072(7) -0.0117(7) 0.0060(7)
C10 0.0580(9) 0.0359(7) 0.0494(8) -0.0098(6) -0.0099(7) 0.0082(6)
C11 0.1093(19) 0.0464(11) 0.1077(19) 0.0084(11) -0.0040(15) -0.0134(11)
C12 0.113(2) 0.0599(14) 0.147(3) -0.0214(15) -0.0401(19) -0.0193(13)
C13 0.1065(18) 0.0637(13) 0.122(2) -0.0278(13) -0.0571(16) -0.0022(12)
C14 0.0802(12) 0.0450(9) 0.0703(11) -0.0116(8) -0.0303(10) 0.0042(8)
C15 0.0544(8) 0.0346(7) 0.0371(7) -0.0063(5) -0.0159(6) -0.0070(6)
N10 0.0496(7) 0.0455(7) 0.0309(6) -0.0032(5) -0.0105(5) -0.0077(5)
C17 0.0432(8) 0.0578(9) 0.0333(7) -0.0076(6) -0.0076(6) -0.0153(7)
C18 0.0395(7) 0.0561(9) 0.0369(7) -0.0128(6) -0.0073(6) -0.0135(6)
C19 0.0436(8) 0.0733(11) 0.0479(9) -0.0194(8) -0.0020(7) -0.0112(8)
C20 0.0470(9) 0.1026(15) 0.0438(9) -0.0224(9) 0.0036(7) -0.0217(10)
C21 0.0588(10) 0.1007(15) 0.0373(8) -0.0004(9) -0.0018(7) -0.0285(10)
C22 0.0388(7) 0.0469(8) 0.0374(7) -0.0115(6) -0.0078(6) -0.0080(6)
C23 0.0391(7) 0.0461(8) 0.0351(7) -0.0086(6) -0.0127(6) -0.0067(6)
C24 0.0480(8) 0.0460(8) 0.0320(7) -0.0067(6) -0.0135(6) -0.0015(6)
C25 0.0439(7) 0.0425(7) 0.0318(6) -0.0073(5) -0.0108(5) -0.0104(6)
C26 0.0590(10) 0.0514(9) 0.0556(9) -0.0139(7) -0.0091(8) 0.0008(7)
C27 0.0474(8) 0.0542(9) 0.0439(8) -0.0112(7) -0.0024(6) -0.0039(7)
C28 0.0563(10) 0.0774(12) 0.0490(9) -0.0041(8) -0.0108(7) -0.0200(9)

loop_
_atom_type_symbol
_atom_type_description
_atom_type_scat_dispersion_real
_atom_type_scat_dispersion_imag
_atom_type_scat_source
C C 0.0033 0.0016 'International Tables Vol C Tables 4.2.6.8 and 6.1.1.4'
H H 0.0000 0.0000 'International Tables Vol C Tables 4.2.6.8 and 6.1.1.4'
N N 0.0061 0.0033 'International Tables Vol C Tables 4.2.6.8 and 6.1.1.4'
O O 0.0106 0.0060 'International Tables Vol C Tables 4.2.6.8 and 6.1.1.4'
S S 0.1246 0.1234 'International Tables Vol C Tables 4.2.6.8 and 6.1.1.4'

loop_
_geom_angle_atom_site_label_1
_geom_angle_atom_site_label_2
_geom_angle_atom_site_label_3
_geom_angle
O4 S1 O3 116.88(8)
O4 S1 N11 113.12(7)
O3 S1 N11 105.95(7)
O4 S1 C5 108.41(7)
O3 S1 C5 107.67(7)
N11 S1 C5 103.94(6)
C10 C101 C11 120.2(2)
C10 C101 H101 119.9
C11 C101 H101 119.9
C22 O2 H2 109.5
C7 N1 C25 113.02(11)
C7 N1 C8 126.21(11)
C25 N1 C8 111.73(10)
C21 C100 C17 118.46(18)
C21 C100 H3 120.8
C17 C100 H3 120.8
C2 C1 H1A 109.5
C2 C1 H1B 109.5
H1A C1 H1B 109.5
C2 C1 H1C 109.5
H1A C1 H1C 109.5
H1B C1 H1C 109.5
C3 C2 C28 117.91(17)
C3 C2 C1 121.0(2)
C28 C2 C1 121.1(2)
C2 C3 C4 121.64(18)
C2 C3 H3A 119.2
C4 C3 H3A 119.2
C5 C4 C3 119.41(18)
C5 C4 H4 120.3
C3 C4 H4 120.3
C27 C5 C4 120.36(15)
C27 C5 S1 119.64(11)
C4 C5 S1 119.99(13)
C7 N11 S1 122.45(10)
N11 C7 N1 118.73(12)
N11 C7 C24 132.89(12)
N1 C7 C24 108.38(11)
N1 C8 C15 101.61(11)
N1 C8 C9 115.80(11)
C15 C8 C9 113.22(12)
N1 C8 H8 108.6
C15 C8 H8 108.6
C9 C8 H8 108.6
C10 C9 C8 114.62(12)
C10 C9 H9A 108.6
C8 C9 H9A 108.6
C10 C9 H9B 108.6
C8 C9 H9B 108.6
H9A C9 H9B 107.6
C14 C10 C101 118.15(17)
C14 C10 C9 120.62(15)
C101 C10 C9 121.23(16)
C12 C11 C101 119.7(2)
C12 C11 H11 120.1
C101 C11 H11 120.1
C11 C12 C13 120.6(2)
C11 C12 H12 119.7
C13 C12 H12 119.7
C12 C13 C14 120.0(2)
C12 C13 H13 120.0
C14 C13 H13 120.0
C13 C14 C10 121.36(19)
C13 C14 H14 119.3
C10 C14 H14 119.3
O5 C15 N10 126.69(13)
O5 C15 C8 124.36(13)
N10 C15 C8 108.94(11)
C15 N10 C17 125.72(11)
C15 N10 C25 112.58(11)
C17 N10 C25 118.50(11)
C100 C17 C18 122.18(14)
C100 C17 N10 121.42(15)
C18 C17 N10 116.37(12)
C17 C18 C19 117.71(14)
C17 C18 C22 118.28(12)
C19 C18 C22 123.76(14)
C18 C19 C20 120.54(17)
C18 C19 H19 119.7
C20 C19 H19 119.7
C21 C20 C19 120.47(16)
C21 C20 H20 119.8
C19 C20 H20 119.8
C20 C21 C100 120.59(16)
C20 C21 H21 119.7
C100 C21 H21 119.7
O2 C22 C26 110.22(12)
O2 C22 C18 108.73(11)
C26 C22 C18 113.16(12)
O2 C22 C23 104.41(10)
C26 C22 C23 110.37(12)
C18 C22 C23 109.58(11)
C25 C23 C22 111.42(11)
C25 C23 C24 102.71(11)
C22 C23 C24 113.19(11)
C25 C23 H23 109.8
C22 C23 H23 109.8
C24 C23 H23 109.8
C7 C24 C23 104.97(11)
C7 C24 H24A 110.8
C23 C24 H24A 110.8
C7 C24 H24B 110.8
C23 C24 H24B 110.8
H24A C24 H24B 108.8
N1 C25 N10 102.28(10)
N1 C25 C23 105.96(10)
N10 C25 C23 116.19(11)
N1 C25 H53 110.6
N10 C25 H53 110.6
C23 C25 H53 110.6
C22 C26 H26A 109.5
C22 C26 H26B 109.5
H26A C26 H26B 109.5
C22 C26 H26C 109.5
H26A C26 H26C 109.5
H26B C26 H26C 109.5
C5 C27 C28 119.21(15)
C5 C27 H27 120.4
C28 C27 H27 120.4
C2 C28 C27 121.46(17)
C2 C28 H28 119.3
C27 C28 H28 119.3

loop_
_geom_bond_atom_site_label_1
_geom_bond_atom_site_label_2
_geom_bond_distance
S1 O4 1.4320(12)
S1 O3 1.4325(12)
S1 N11 1.6268(12)
S1 C5 1.7651(15)
C101 C10 1.388(2)
C101 C11 1.397(3)
C101 H101 0.9300
O2 C22 1.4375(16)
O2 H2 0.8200
N1 C7 1.3461(17)
N1 C25 1.4552(17)
N1 C8 1.4608(17)
O5 C15 1.2236(16)
C100 C21 1.387(3)
C100 C17 1.386(2)
C100 H3 0.9300
C1 C2 1.515(3)
C1 H1A 0.9600
C1 H1B 0.9600
C1 H1C 0.9600
C2 C3 1.379(3)
C2 C28 1.379(3)
C3 C4 1.376(3)
C3 H3A 0.9300
C4 C5 1.377(2)
C4 H4 0.9300
C5 C27 1.374(2)
N11 C7 1.3016(18)
C7 C24 1.5120(19)
C8 C15 1.5274(19)
C8 C9 1.529(2)
C8 H8 0.9800
C9 C10 1.501(2)
C9 H9A 0.9700
C9 H9B 0.9700
C10 C14 1.384(2)
C11 C12 1.369(4)
C11 H11 0.9300
C12 C13 1.359(4)
C12 H12 0.9300
C13 C14 1.372(3)
C13 H13 0.9300
C14 H14 0.9300
C15 N10 1.3530(19)
N10 C17 1.4247(18)
N10 C25 1.4629(16)
C17 C18 1.388(2)
C18 C19 1.392(2)
C18 C22 1.5304(19)
C19 C20 1.387(2)
C19 H19 0.9300
C20 C21 1.366(3)
C20 H20 0.9300
C21 H21 0.9300
C22 C26 1.515(2)
C22 C23 1.5426(18)
C23 C25 1.5257(19)
C23 C24 1.5428(19)
C23 H23 0.9800
C24 H24A 0.9700
C24 H24B 0.9700
C25 H53 0.9800
C26 H26A 0.9600
C26 H26B 0.9600
C26 H26C 0.9600
C27 C28 1.385(2)
C27 H27 0.9300
C28 H28 0.9300

loop_
_platon_squeeze_void_nr
_platon_squeeze_void_average_x
_platon_squeeze_void_average_y
_platon_squeeze_void_average_z
_platon_squeeze_void_volume
_platon_squeeze_void_count_electrons
_platon_squeeze_void_content
1 0.500 0.500 0.000 224 51 ' '
